data_7719133
loop_
_publ_author_name
'Osipov, Nikita G.'
'Faraonov, Maxim A.'
'Yakushev, Ilya A.'
'Veber, Sergey L.'
'Fedin, Matvey V.'
'Denisov, Nikolay N.'
'Shestakov, Alexander F.'
'Otsuka, Akihiro'
'Kitagawa, Hiroshi'
'Konarev, Dmitri V.'

_publ_section_title
;
 Complex of copper(II) hexafluoroacetylacetonate with photochromic
 spiropyran in the merocyanine form: field-induced slow magnetic
 relaxation and quantum coherence for Cu<sup>II</sup> (<i>S</i> = 1/2) and
 photoswitching of spiropyran ligand.
;
_journal_issue 32
_journal_name_full 'Dalton transactions (Cambridge, England : 2003)'
_journal_page_first 12180
_journal_page_last 12188
_journal_paper_doi 10.1039/d5dt01129a
_journal_volume 54
_journal_year 2025
_chemical_formula_moiety 'C30 H22 Cu F12 N2 O8'
_chemical_formula_sum 'C30 H22 Cu F12 N2 O8'
_chemical_formula_weight 830.03
_space_group_crystal_system triclinic
_space_group_IT_number 2
_space_group_name_Hall '-P 1'
_space_group_name_H-M_alt 'P -1'
_atom_sites_solution_hydrogens geom
_atom_sites_solution_primary direct
_atom_sites_solution_secondary difmap
_audit_creation_method SHELXL-2019/3
_audit_update_record
;
2025-03-04 deposited with the CCDC.	2025-07-21 downloaded from the CCDC.
;
_cell_angle_alpha 76.051(2)
_cell_angle_beta 74.240(2)
_cell_angle_gamma 85.016(2)
_cell_formula_units_Z 2
_cell_length_a 10.9205(5)
_cell_length_b 12.8915(6)
_cell_length_c 12.9133(6)
_cell_measurement_reflns_used 9975
_cell_measurement_temperature 250(2)
_cell_measurement_theta_max 28.01
_cell_measurement_theta_min 2.50
_cell_volume 1697.57(14)
_computing_cell_refinement 'Bruker SAINT'
_computing_data_collection 'Bruker APEX3'
_computing_data_reduction 'Bruker SAINT'
_computing_publication_material 'Bruker SHELXTL'
_computing_structure_refinement 'SHELXL-2019/2 (Sheldrick, 2019)'
_computing_structure_solution 'SHELXT-2014/5 (Sheldrick, 2014)'
_diffrn_ambient_temperature 250(2)
_diffrn_measured_fraction_theta_full 0.997
_diffrn_measured_fraction_theta_max 0.997
_diffrn_measurement_device_type 'Bruker D8 Venture'
_diffrn_measurement_method '\f and \w scans'
_diffrn_radiation_type MoK\a
_diffrn_radiation_wavelength 0.71073
_diffrn_reflns_av_R_equivalents 0.0460
_diffrn_reflns_av_unetI/netI 0.0296
_diffrn_reflns_Laue_measured_fraction_full 0.997
_diffrn_reflns_Laue_measured_fraction_max 0.997
_diffrn_reflns_limit_h_max 16
_diffrn_reflns_limit_h_min -16
_diffrn_reflns_limit_k_max 19
_diffrn_reflns_limit_k_min -19
_diffrn_reflns_limit_l_max 19
_diffrn_reflns_limit_l_min -19
_diffrn_reflns_number 80762
_diffrn_reflns_point_group_measured_fraction_full 0.997
_diffrn_reflns_point_group_measured_fraction_max 0.997
_diffrn_reflns_theta_full 25.242
_diffrn_reflns_theta_max 32.612
_diffrn_reflns_theta_min 1.938
_diffrn_source 'microfocus sealed X-ray tube'
_exptl_absorpt_coefficient_mu 0.761
_exptl_absorpt_correction_T_max 0.7464
_exptl_absorpt_correction_T_min 0.6212
_exptl_absorpt_correction_type multi-scan
_exptl_absorpt_process_details
;
 SADABS 2016/2: Krause, L., Herbst-Irmer, R., Sheldrick G.M. & Stalke D.,
 J. Appl. Cryst. 48 (2015) 3-10
;
_exptl_crystal_colour red
_exptl_crystal_density_diffrn 1.624
_exptl_crystal_density_meas ?
_exptl_crystal_description prism
_exptl_crystal_F_000 834
_exptl_crystal_size_max 0.310
_exptl_crystal_size_mid 0.170
_exptl_crystal_size_min 0.080
_refine_diff_density_max 0.685
_refine_diff_density_min -0.464
_refine_diff_density_rms 0.053
_refine_ls_extinction_method none
_refine_ls_goodness_of_fit_ref 1.021
_refine_ls_hydrogen_treatment constr
_refine_ls_matrix_type full
_refine_ls_number_parameters 552
_refine_ls_number_reflns 12365
_refine_ls_number_restraints 346
_refine_ls_restrained_S_all 1.035
_refine_ls_R_factor_all 0.0712
_refine_ls_R_factor_gt 0.0474
_refine_ls_shift/su_max 0.002
_refine_ls_shift/su_mean 0.000
_refine_ls_structure_factor_coef Fsqd
_refine_ls_weighting_details 'w=1/[\s^2^(Fo^2^)+(0.0596P)^2^+0.7322P] where P=(Fo^2^+2Fc^2^)/3'
_refine_ls_weighting_scheme calc
_refine_ls_wR_factor_gt 0.1222
_refine_ls_wR_factor_ref 0.1356
_reflns_Friedel_coverage 0.000
_reflns_number_gt 8977
_reflns_number_total 12365
_reflns_threshold_expression 'I > 2\s(I)'
_cod_data_source_file d5dt01129a2.cif
_cod_data_source_block 23ma160_250
_cod_depositor_comments
;
The following automatic conversions were performed:

data item '_exptl_crystal_density_meas' value 'not measured' was
changed to '?' -- the value is perceived as not measured.

Automatic conversion script
Id: cif_fix_values 8170 2020-07-09 18:12:32Z antanas 

 Adding full bibliography for 7719132--7719133.cif.
;
_cod_database_code 7719133
_shelx_shelxl_version_number 2019/3
_shelx_space_group_comment
;
The symmetry employed for this shelxl refinement is uniquely defined
by the following loop, which should always be used as a source of
symmetry information in preference to the above space-group names.
They are only intended as comments.
;
_shelx_estimated_absorpt_t_min 0.798
_shelx_estimated_absorpt_t_max 0.942

loop_
_space_group_symop_operation_xyz
'x, y, z'
'-x, -y, -z'

loop_
_atom_site_label
_atom_site_type_symbol
_atom_site_fract_x
_atom_site_fract_y
_atom_site_fract_z
_atom_site_U_iso_or_equiv
_atom_site_adp_type
_atom_site_occupancy
_atom_site_site_symmetry_order
_atom_site_calc_flag
_atom_site_refinement_flags_posn
_atom_site_refinement_flags_adp
_atom_site_refinement_flags_occupancy
_atom_site_disorder_assembly
_atom_site_disorder_group
Cu1 Cu 0.50674(2) 0.72900(2) 0.14197(2) 0.03849(7) Uani 1 1 d . . . . .
F1 F 0.6883(2) 0.39516(11) 0.16741(13) 0.0811(5) Uani 1 1 d . . . . .
F2 F 0.85259(19) 0.43639(15) 0.0356(2) 0.1221(9) Uani 1 1 d . . . . .
F3 F 0.6725(2) 0.43532(13) 0.00386(13) 0.0835(5) Uani 1 1 d . . . . .
F4 F 0.9810(7) 0.7458(6) 0.1284(7) 0.0729(16) Uani 0.357(3) 1 d D U P A 1
F4" F 0.8990(8) 0.8612(9) 0.1399(7) 0.0862(18) Uani 0.328(3) 1 d D U P A 3
F4' F 0.9495(10) 0.7947(11) 0.1487(6) 0.089(2) Uani 0.315(3) 1 d D U P A 2
F5 F 0.8964(6) 0.8992(6) 0.0798(10) 0.0811(16) Uani 0.357(3) 1 d D U P A 1
F5" F 0.9429(9) 0.8803(9) -0.0350(7) 0.082(2) Uani 0.328(3) 1 d D U P A 3
F5' F 0.9146(8) 0.9073(5) 0.0085(11) 0.072(2) Uani 0.315(3) 1 d D U P A 2
F6 F 0.9899(7) 0.8127(10) -0.0432(5) 0.0848(18) Uani 0.357(3) 1 d D U P A 1
F6" F 1.0177(6) 0.7477(6) 0.0641(12) 0.090(2) Uani 0.328(3) 1 d D U P A 3
F6' F 1.0200(6) 0.7643(7) -0.0119(9) 0.0739(19) Uani 0.315(3) 1 d D U P A 2
F7 F 0.4665(2) 0.8246(2) -0.21026(15) 0.1129(8) Uani 1 1 d . . . . .
F8 F 0.3850(3) 0.97599(15) -0.19669(17) 0.1280(10) Uani 1 1 d . . . . .
F9 F 0.2750(2) 0.8383(3) -0.1416(2) 0.1303(9) Uani 1 1 d . . . . .
F10 F 0.1437(2) 0.9757(2) 0.2253(3) 0.1183(11) Uani 0.917(4) 1 d D . P B 1
F10' F 0.1827(15) 1.0502(13) 0.1530(13) 0.055(5) Uiso 0.083(4) 1 d D . P B 2
F11 F 0.2838(3) 1.09452(14) 0.15565(19) 0.1097(11) Uani 0.917(4) 1 d D . P B 1
F11' F 0.3326(17) 1.0603(15) 0.2292(18) 0.070(6) Uiso 0.083(4) 1 d D . P B 2
F12 F 0.2820(3) 0.9819(2) 0.30551(18) 0.1162(12) Uani 0.917(4) 1 d D . P B 1
F12' F 0.198(2) 0.9388(17) 0.2911(15) 0.076(6) Uiso 0.083(4) 1 d D . P B 2
O1 O 0.58955(13) 0.60052(11) 0.09619(12) 0.0461(3) Uani 1 1 d . . . . .
O2 O 0.69630(13) 0.80313(11) 0.09027(13) 0.0482(3) Uani 1 1 d . . . . .
O3 O 0.46871(14) 0.77754(11) -0.00296(11) 0.0460(3) Uani 1 1 d . . . . .
O4 O 0.40714(14) 0.84861(12) 0.19468(12) 0.0500(3) Uani 1 1 d . . . . .
O5 O 0.31099(12) 0.63518(12) 0.24480(10) 0.0417(3) Uani 1 1 d . . . . .
O6 O 0.52471(11) 0.67052(12) 0.29086(11) 0.0430(3) Uani 1 1 d . . . . .
O7 O 0.00132(13) 0.54144(13) 0.61540(12) 0.0501(3) Uani 1 1 d . . . . .
O8 O 0.11285(16) 0.52413(17) 0.73307(13) 0.0700(5) Uani 1 1 d . . . . .
N1 N 0.10334(15) 0.54552(14) 0.63823(13) 0.0437(3) Uani 1 1 d . . . . .
N2 N 0.73154(15) 0.68750(13) 0.68772(12) 0.0390(3) Uani 1 1 d . . . . .
C1 C 0.70609(18) 0.57767(14) 0.07825(14) 0.0396(4) Uani 1 1 d . . . . .
C2 C 0.7324(2) 0.46056(17) 0.07000(18) 0.0540(5) Uani 1 1 d . . . . .
C3 C 0.80721(18) 0.63983(16) 0.06519(17) 0.0467(4) Uani 1 1 d . . . . .
H3 H 0.889505 0.608990 0.050264 0.056 Uiso 1 1 calc R U . . .
C4 C 0.79423(17) 0.74753(16) 0.07299(15) 0.0410(4) Uani 1 1 d . . . . .
C5 C 0.9175(2) 0.8046(2) 0.0575(2) 0.0584(5) Uani 1 1 d D U . . .
C6 C 0.40352(19) 0.85889(16) -0.03031(16) 0.0444(4) Uani 1 1 d . . . . .
C7 C 0.3840(3) 0.8771(2) -0.1467(2) 0.0616(6) Uani 1 1 d . . . . .
C8 C 0.3442(2) 0.93147(18) 0.03213(19) 0.0555(5) Uani 1 1 d . . . . .
H8 H 0.300771 0.991372 -0.000199 0.067 Uiso 1 1 calc R U . . .
C9 C 0.34733(19) 0.91780(16) 0.14071(18) 0.0472(4) Uani 1 1 d . . . . .
C10 C 0.2647(3) 0.9945(2) 0.2068(2) 0.0662(7) Uani 1 1 d D . . . .
C11 C 0.19291(18) 0.66144(18) 0.21532(16) 0.0466(4) Uani 1 1 d . . . . .
H11A H 0.147541 0.716185 0.252006 0.070 Uiso 1 1 calc R U . . .
H11B H 0.141629 0.598119 0.238039 0.070 Uiso 1 1 calc R U . . .
H11C H 0.209599 0.687819 0.135933 0.070 Uiso 1 1 calc R U . . .
C12 C 0.30785(16) 0.62207(14) 0.35400(14) 0.0350(3) Uani 1 1 d . . . . .
C13 C 0.20367(16) 0.59170(14) 0.43985(14) 0.0372(3) Uani 1 1 d . . . . .
H13 H 0.125899 0.580181 0.426784 0.045 Uiso 1 1 calc R U . . .
C14 C 0.21482(17) 0.57799(14) 0.54796(14) 0.0378(3) Uani 1 1 d . . . . .
C15 C 0.32568(17) 0.59593(15) 0.57070(15) 0.0401(4) Uani 1 1 d . . . . .
H15 H 0.330245 0.584757 0.644247 0.048 Uiso 1 1 calc R U . . .
C16 C 0.43176(16) 0.63097(14) 0.48354(14) 0.0366(3) Uani 1 1 d . . . . .
C17 C 0.42715(15) 0.64268(14) 0.37171(14) 0.0349(3) Uani 1 1 d . . . . .
C18 C 0.54666(17) 0.66455(15) 0.49817(15) 0.0396(4) Uani 1 1 d . . . . .
H18 H 0.606501 0.696410 0.433114 0.048 Uiso 1 1 calc R U . . .
C19 C 0.58012(17) 0.65630(16) 0.59362(15) 0.0406(4) Uani 1 1 d . . . . .
H19 H 0.526578 0.619856 0.660323 0.049 Uiso 1 1 calc R U . . .
C20 C 0.69338(16) 0.70092(14) 0.59607(14) 0.0363(3) Uani 1 1 d . . . . .
C21 C 0.78638(18) 0.77236(16) 0.50100(15) 0.0415(4) Uani 1 1 d . . . . .
C22 C 0.7211(3) 0.87714(19) 0.4553(2) 0.0635(6) Uani 1 1 d . . . . .
H22A H 0.677805 0.910660 0.515451 0.095 Uiso 1 1 calc R U . . .
H22B H 0.659754 0.862008 0.419157 0.095 Uiso 1 1 calc R U . . .
H22C H 0.784544 0.924952 0.402331 0.095 Uiso 1 1 calc R U . . .
C23 C 0.8546(2) 0.7133(2) 0.40989(17) 0.0555(5) Uani 1 1 d . . . . .
H23A H 0.922723 0.756803 0.357625 0.083 Uiso 1 1 calc R U . . .
H23B H 0.794248 0.700177 0.371778 0.083 Uiso 1 1 calc R U . . .
H23C H 0.889790 0.645669 0.442945 0.083 Uiso 1 1 calc R U . . .
C24 C 0.88212(19) 0.79320(17) 0.55859(18) 0.0460(4) Uani 1 1 d . . . . .
C25 C 0.84635(18) 0.74126(15) 0.66824(16) 0.0425(4) Uani 1 1 d . . . . .
C26 C 0.9184(2) 0.7417(2) 0.7417(2) 0.0560(5) Uani 1 1 d . . . . .
H26 H 0.892122 0.706099 0.816482 0.067 Uiso 1 1 calc R U . . .
C27 C 1.0299(3) 0.7966(2) 0.6997(3) 0.0718(8) Uani 1 1 d . . . . .
H27 H 1.081626 0.798374 0.746655 0.086 Uiso 1 1 calc R U . . .
C28 C 1.0677(3) 0.8494(3) 0.5901(3) 0.0759(8) Uani 1 1 d . . . . .
H28 H 1.144508 0.886445 0.563803 0.091 Uiso 1 1 calc R U . . .
C29 C 0.9934(2) 0.8485(2) 0.5177(2) 0.0644(6) Uani 1 1 d . . . . .
H29 H 1.018958 0.884664 0.443122 0.077 Uiso 1 1 calc R U . . .
C30 C 0.6698(2) 0.6240(2) 0.79701(17) 0.0550(5) Uani 1 1 d . . . . .
H30A H 0.732308 0.576647 0.826494 0.083 Uiso 1 1 calc R U . . .
H30B H 0.603581 0.581984 0.790996 0.083 Uiso 1 1 calc R U . . .
H30C H 0.632460 0.671293 0.846019 0.083 Uiso 1 1 calc R U . . .

loop_
_atom_site_aniso_label
_atom_site_aniso_U_11
_atom_site_aniso_U_22
_atom_site_aniso_U_33
_atom_site_aniso_U_23
_atom_site_aniso_U_13
_atom_site_aniso_U_12
Cu1 0.03323(11) 0.04414(13) 0.03781(11) -0.01229(9) -0.00764(8) 0.00401(8)
F1 0.1386(16) 0.0454(7) 0.0557(8) -0.0007(6) -0.0288(9) -0.0026(8)
F2 0.0724(12) 0.0681(11) 0.206(3) -0.0581(14) 0.0129(13) 0.0193(9)
F3 0.1417(16) 0.0590(9) 0.0643(9) -0.0289(7) -0.0407(10) 0.0084(9)
F4 0.054(3) 0.096(4) 0.081(4) -0.017(3) -0.042(3) 0.005(3)
F4" 0.086(4) 0.092(5) 0.091(4) -0.022(3) -0.031(3) -0.031(3)
F4' 0.079(4) 0.116(5) 0.082(3) -0.012(4) -0.042(3) -0.024(4)
F5 0.062(3) 0.068(3) 0.120(5) -0.021(4) -0.032(4) -0.016(2)
F5" 0.066(4) 0.084(5) 0.079(4) 0.015(3) -0.013(3) -0.030(3)
F5' 0.055(3) 0.051(3) 0.104(5) 0.001(3) -0.021(4) -0.018(2)
F6 0.058(4) 0.109(5) 0.073(3) -0.001(3) -0.001(2) -0.032(3)
F6" 0.045(3) 0.097(4) 0.124(5) -0.004(5) -0.034(4) 0.001(2)
F6' 0.038(3) 0.072(4) 0.096(4) -0.017(3) 0.010(3) -0.009(2)
F7 0.1459(19) 0.1407(19) 0.0565(10) -0.0375(11) -0.0379(11) 0.0535(15)
F8 0.259(3) 0.0610(10) 0.0753(12) 0.0008(9) -0.0786(16) 0.0045(14)
F9 0.1132(18) 0.199(3) 0.1043(16) -0.0368(17) -0.0573(14) -0.0373(18)
F10 0.0641(13) 0.139(2) 0.138(2) -0.061(2) 0.0158(13) 0.0199(13)
F11 0.158(2) 0.0445(9) 0.0912(15) -0.0184(9) 0.0238(15) 0.0153(11)
F12 0.165(3) 0.1141(19) 0.0709(13) -0.0510(13) -0.0273(14) 0.0633(19)
O1 0.0432(7) 0.0455(7) 0.0521(8) -0.0176(6) -0.0118(6) 0.0029(6)
O2 0.0383(7) 0.0416(7) 0.0622(9) -0.0120(6) -0.0093(6) 0.0012(5)
O3 0.0482(7) 0.0477(7) 0.0424(7) -0.0129(6) -0.0122(6) 0.0067(6)
O4 0.0524(8) 0.0516(8) 0.0474(7) -0.0188(6) -0.0118(6) 0.0090(6)
O5 0.0319(6) 0.0599(8) 0.0366(6) -0.0149(6) -0.0109(5) -0.0015(5)
O6 0.0278(6) 0.0621(8) 0.0390(6) -0.0106(6) -0.0093(5) -0.0005(5)
O7 0.0370(7) 0.0618(9) 0.0522(8) -0.0164(7) -0.0057(6) -0.0135(6)
O8 0.0566(10) 0.1044(14) 0.0387(8) 0.0069(8) -0.0106(7) -0.0188(9)
N1 0.0399(8) 0.0474(9) 0.0413(8) -0.0070(7) -0.0065(6) -0.0090(7)
N2 0.0398(7) 0.0453(8) 0.0357(7) -0.0123(6) -0.0139(6) 0.0017(6)
C1 0.0465(9) 0.0391(8) 0.0287(7) -0.0054(6) -0.0065(6) 0.0069(7)
C2 0.0655(13) 0.0436(10) 0.0482(11) -0.0128(8) -0.0078(9) 0.0087(9)
C3 0.0373(9) 0.0459(10) 0.0494(10) -0.0042(8) -0.0071(7) 0.0080(7)
C4 0.0347(8) 0.0471(10) 0.0367(8) -0.0013(7) -0.0093(6) 0.0004(7)
C5 0.0426(10) 0.0662(13) 0.0652(13) -0.0062(11) -0.0192(9) -0.0031(9)
C6 0.0431(9) 0.0422(9) 0.0458(10) -0.0063(8) -0.0107(8) -0.0032(7)
C7 0.0765(16) 0.0569(13) 0.0559(13) -0.0107(10) -0.0295(12) 0.0081(12)
C8 0.0608(13) 0.0460(11) 0.0551(12) -0.0089(9) -0.0142(10) 0.0130(9)
C9 0.0430(10) 0.0395(9) 0.0532(11) -0.0127(8) -0.0017(8) 0.0013(8)
C10 0.0705(16) 0.0553(13) 0.0607(14) -0.0160(11) 0.0005(12) 0.0159(11)
C11 0.0349(9) 0.0668(13) 0.0407(9) -0.0104(8) -0.0149(7) -0.0034(8)
C12 0.0330(7) 0.0384(8) 0.0363(8) -0.0110(6) -0.0117(6) 0.0005(6)
C13 0.0331(8) 0.0400(8) 0.0411(8) -0.0107(7) -0.0118(6) -0.0038(6)
C14 0.0351(8) 0.0393(8) 0.0375(8) -0.0055(7) -0.0082(6) -0.0060(6)
C15 0.0399(9) 0.0452(9) 0.0367(8) -0.0065(7) -0.0139(7) -0.0033(7)
C16 0.0333(8) 0.0398(8) 0.0387(8) -0.0077(7) -0.0139(6) 0.0001(6)
C17 0.0299(7) 0.0372(8) 0.0385(8) -0.0089(6) -0.0110(6) 0.0016(6)
C18 0.0335(8) 0.0461(9) 0.0405(8) -0.0084(7) -0.0128(6) -0.0011(7)
C19 0.0355(8) 0.0489(10) 0.0375(8) -0.0080(7) -0.0106(6) -0.0025(7)
C20 0.0357(8) 0.0403(8) 0.0352(8) -0.0105(6) -0.0121(6) 0.0023(6)
C21 0.0398(9) 0.0453(9) 0.0400(9) -0.0076(7) -0.0115(7) -0.0060(7)
C22 0.0693(15) 0.0491(12) 0.0720(15) 0.0024(11) -0.0315(13) -0.0037(11)
C23 0.0456(11) 0.0791(15) 0.0430(10) -0.0214(10) -0.0035(8) -0.0111(10)
C24 0.0405(9) 0.0479(10) 0.0548(11) -0.0185(8) -0.0140(8) -0.0035(8)
C25 0.0417(9) 0.0449(9) 0.0501(10) -0.0222(8) -0.0193(8) 0.0054(7)
C26 0.0572(12) 0.0648(13) 0.0630(13) -0.0315(11) -0.0317(10) 0.0085(10)
C27 0.0560(14) 0.0866(19) 0.100(2) -0.0528(17) -0.0408(14) 0.0054(13)
C28 0.0529(14) 0.0853(19) 0.105(2) -0.0409(17) -0.0242(14) -0.0156(13)
C29 0.0525(13) 0.0688(15) 0.0740(16) -0.0179(12) -0.0131(11) -0.0182(11)
C30 0.0637(13) 0.0645(13) 0.0370(9) -0.0028(9) -0.0191(9) -0.0068(11)

loop_
_atom_type_symbol
_atom_type_description
_atom_type_scat_dispersion_real
_atom_type_scat_dispersion_imag
_atom_type_scat_source
C C 0.0033 0.0016 'International Tables Vol C Tables 4.2.6.8 and 6.1.1.4'
H H 0.0000 0.0000 'International Tables Vol C Tables 4.2.6.8 and 6.1.1.4'
Cu Cu 0.3201 1.2651 'International Tables Vol C Tables 4.2.6.8 and 6.1.1.4'
F F 0.0171 0.0103 'International Tables Vol C Tables 4.2.6.8 and 6.1.1.4'
N N 0.0061 0.0033 'International Tables Vol C Tables 4.2.6.8 and 6.1.1.4'
O O 0.0106 0.0060 'International Tables Vol C Tables 4.2.6.8 and 6.1.1.4'

loop_
_geom_angle_atom_site_label_1
_geom_angle_atom_site_label_2
_geom_angle_atom_site_label_3
_geom_angle
_geom_angle_site_symmetry_1
_geom_angle_site_symmetry_3
_geom_angle_publ_flag
O6 Cu1 O1 90.26(6) . . ?
O6 Cu1 O4 88.65(6) . . ?
O1 Cu1 O4 173.82(6) . . ?
O6 Cu1 O3 172.70(6) . . ?
O1 Cu1 O3 88.99(6) . . ?
O4 Cu1 O3 91.32(6) . . ?
O6 Cu1 O2 91.42(6) . . ?
O1 Cu1 O2 88.75(6) . . ?
O4 Cu1 O2 97.36(6) . . ?
O3 Cu1 O2 95.81(6) . . ?
O6 Cu1 O5 73.85(5) . . ?
O1 Cu1 O5 92.29(5) . . ?
O4 Cu1 O5 81.56(6) . . ?
O3 Cu1 O5 98.92(5) . . ?
O2 Cu1 O5 165.24(5) . . ?
C1 O1 Cu1 126.06(13) . . ?
C4 O2 Cu1 120.31(13) . . ?
C6 O3 Cu1 125.02(13) . . ?
C9 O4 Cu1 125.33(14) . . ?
C12 O5 C11 117.02(14) . . ?
C12 O5 Cu1 105.45(10) . . ?
C11 O5 Cu1 122.81(11) . . ?
C17 O6 Cu1 120.85(11) . . ?
O8 N1 O7 122.54(17) . . ?
O8 N1 C14 119.45(16) . . ?
O7 N1 C14 118.01(15) . . ?
C20 N2 C25 111.64(16) . . ?
C20 N2 C30 126.77(17) . . ?
C25 N2 C30 121.57(15) . . ?
O1 C1 C3 130.23(18) . . ?
O1 C1 C2 111.28(18) . . ?
C3 C1 C2 118.48(18) . . ?
F2 C2 F3 107.7(2) . . ?
F2 C2 F1 107.2(2) . . ?
F3 C2 F1 105.3(2) . . ?
F2 C2 C1 114.0(2) . . ?
F3 C2 C1 111.54(18) . . ?
F1 C2 C1 110.68(17) . . ?
C1 C3 C4 123.39(17) . . ?
C1 C3 H3 118.3 . . ?
C4 C3 H3 118.3 . . ?
O2 C4 C3 128.68(18) . . ?
O2 C4 C5 114.94(18) . . ?
C3 C4 C5 116.38(17) . . ?
F5 C5 F6 109.8(5) . . ?
F4' C5 F5' 109.1(6) . . ?
F6" C5 F5" 109.2(6) . . ?
F5 C5 F4 107.1(5) . . ?
F6 C5 F4 108.3(5) . . ?
F4' C5 F6' 105.4(6) . . ?
F5' C5 F6' 103.2(5) . . ?
F6" C5 F4" 104.5(6) . . ?
F5" C5 F4" 103.4(6) . . ?
F6" C5 C4 118.3(4) . . ?
F4' C5 C4 113.0(4) . . ?
F5 C5 C4 112.5(3) . . ?
F6 C5 C4 110.7(4) . . ?
F5' C5 C4 113.4(4) . . ?
F5" C5 C4 111.8(4) . . ?
F4 C5 C4 108.2(4) . . ?
F6' C5 C4 112.0(4) . . ?
F4" C5 C4 108.5(4) . . ?
O3 C6 C8 128.3(2) . . ?
O3 C6 C7 114.86(18) . . ?
C8 C6 C7 116.84(19) . . ?
F8 C7 F7 108.5(3) . . ?
F8 C7 F9 108.0(3) . . ?
F7 C7 F9 103.1(2) . . ?
F8 C7 C6 113.2(2) . . ?
F7 C7 C6 113.3(2) . . ?
F9 C7 C6 110.1(2) . . ?
C9 C8 C6 121.48(19) . . ?
C9 C8 H8 119.3 . . ?
C6 C8 H8 119.3 . . ?
O4 C9 C8 128.39(19) . . ?
O4 C9 C10 114.3(2) . . ?
C8 C9 C10 117.3(2) . . ?
F12' C10 F11' 112.1(15) . . ?
F11 C10 F12 108.2(3) . . ?
F11 C10 F10 108.2(3) . . ?
F12 C10 F10 104.2(3) . . ?
F12' C10 F10' 104.9(14) . . ?
F11' C10 F10' 109.4(12) . . ?
F12' C10 C9 106.8(11) . . ?
F11' C10 C9 112.3(9) . . ?
F11 C10 C9 112.2(2) . . ?
F12 C10 C9 113.1(2) . . ?
F10 C10 C9 110.5(2) . . ?
F10' C10 C9 111.0(7) . . ?
O5 C11 H11A 109.5 . . ?
O5 C11 H11B 109.5 . . ?
H11A C11 H11B 109.5 . . ?
O5 C11 H11C 109.5 . . ?
H11A C11 H11C 109.5 . . ?
H11B C11 H11C 109.5 . . ?
C13 C12 O5 124.63(15) . . ?
C13 C12 C17 121.73(15) . . ?
O5 C12 C17 113.64(14) . . ?
C12 C13 C14 118.70(15) . . ?
C12 C13 H13 120.7 . . ?
C14 C13 H13 120.7 . . ?
C15 C14 C13 122.57(16) . . ?
C15 C14 N1 119.41(16) . . ?
C13 C14 N1 118.01(15) . . ?
C14 C15 C16 119.35(16) . . ?
C14 C15 H15 120.3 . . ?
C16 C15 H15 120.3 . . ?
C15 C16 C17 120.43(15) . . ?
C15 C16 C18 123.56(16) . . ?
C17 C16 C18 115.85(16) . . ?
O6 C17 C16 121.45(15) . . ?
O6 C17 C12 121.42(15) . . ?
C16 C17 C12 117.12(15) . . ?
C19 C18 C16 128.44(17) . . ?
C19 C18 H18 115.8 . . ?
C16 C18 H18 115.8 . . ?
C18 C19 C20 122.14(17) . . ?
C18 C19 H19 118.9 . . ?
C20 C19 H19 118.9 . . ?
N2 C20 C19 122.77(17) . . ?
N2 C20 C21 109.31(15) . . ?
C19 C20 C21 127.89(15) . . ?
C24 C21 C20 101.15(15) . . ?
C24 C21 C22 110.77(17) . . ?
C20 C21 C22 111.31(17) . . ?
C24 C21 C23 108.73(16) . . ?
C20 C21 C23 112.06(16) . . ?
C22 C21 C23 112.26(19) . . ?
C21 C22 H22A 109.5 . . ?
C21 C22 H22B 109.5 . . ?
H22A C22 H22B 109.5 . . ?
C21 C22 H22C 109.5 . . ?
H22A C22 H22C 109.5 . . ?
H22B C22 H22C 109.5 . . ?
C21 C23 H23A 109.5 . . ?
C21 C23 H23B 109.5 . . ?
H23A C23 H23B 109.5 . . ?
C21 C23 H23C 109.5 . . ?
H23A C23 H23C 109.5 . . ?
H23B C23 H23C 109.5 . . ?
C29 C24 C25 119.9(2) . . ?
C29 C24 C21 130.7(2) . . ?
C25 C24 C21 109.35(17) . . ?
C24 C25 C26 122.9(2) . . ?
C24 C25 N2 108.54(16) . . ?
C26 C25 N2 128.5(2) . . ?
C27 C26 C25 116.6(2) . . ?
C27 C26 H26 121.7 . . ?
C25 C26 H26 121.7 . . ?
C26 C27 C28 121.6(2) . . ?
C26 C27 H27 119.2 . . ?
C28 C27 H27 119.2 . . ?
C27 C28 C29 120.9(2) . . ?
C27 C28 H28 119.6 . . ?
C29 C28 H28 119.6 . . ?
C24 C29 C28 118.1(3) . . ?
C24 C29 H29 120.9 . . ?
C28 C29 H29 120.9 . . ?
N2 C30 H30A 109.5 . . ?
N2 C30 H30B 109.5 . . ?
H30A C30 H30B 109.5 . . ?
N2 C30 H30C 109.5 . . ?
H30A C30 H30C 109.5 . . ?
H30B C30 H30C 109.5 . . ?

loop_
_geom_bond_atom_site_label_1
_geom_bond_atom_site_label_2
_geom_bond_distance
_geom_bond_site_symmetry_2
_geom_bond_publ_flag
Cu1 O6 1.9453(13) . ?
Cu1 O1 1.9575(14) . ?
Cu1 O4 1.9587(14) . ?
Cu1 O3 1.9696(14) . ?
Cu1 O2 2.2202(14) . ?
Cu1 O5 2.4349(13) . ?
F1 C2 1.325(3) . ?
F2 C2 1.302(3) . ?
F3 C2 1.318(3) . ?
F4 C5 1.347(6) . ?
F4" C5 1.393(7) . ?
F4' C5 1.292(7) . ?
F5 C5 1.308(6) . ?
F5" C5 1.327(7) . ?
F5' C5 1.325(7) . ?
F6 C5 1.310(6) . ?
F6" C5 1.274(6) . ?
F6' C5 1.380(6) . ?
F7 C7 1.305(3) . ?
F8 C7 1.282(3) . ?
F9 C7 1.310(3) . ?
F10 C10 1.311(4) . ?
F10' C10 1.337(12) . ?
F11 C10 1.305(3) . ?
F11' C10 1.302(13) . ?
F12 C10 1.308(3) . ?
F12' C10 1.232(13) . ?
O1 C1 1.252(2) . ?
O2 C4 1.234(2) . ?
O3 C6 1.249(2) . ?
O4 C9 1.247(3) . ?
O5 C12 1.370(2) . ?
O5 C11 1.432(2) . ?
O6 C17 1.279(2) . ?
O7 N1 1.236(2) . ?
O8 N1 1.220(2) . ?
N1 C14 1.449(2) . ?
N2 C20 1.327(2) . ?
N2 C25 1.418(2) . ?
N2 C30 1.462(3) . ?
C1 C3 1.370(3) . ?
C1 C2 1.536(3) . ?
C3 C4 1.408(3) . ?
C3 H3 0.9400 . ?
C4 C5 1.532(3) . ?
C6 C8 1.386(3) . ?
C6 C7 1.535(3) . ?
C8 C9 1.380(3) . ?
C8 H8 0.9400 . ?
C9 C10 1.534(3) . ?
C11 H11A 0.9700 . ?
C11 H11B 0.9700 . ?
C11 H11C 0.9700 . ?
C12 C13 1.364(2) . ?
C12 C17 1.439(2) . ?
C13 C14 1.402(2) . ?
C13 H13 0.9400 . ?
C14 C15 1.371(2) . ?
C15 C16 1.397(3) . ?
C15 H15 0.9400 . ?
C16 C17 1.430(2) . ?
C16 C18 1.435(2) . ?
C18 C19 1.356(2) . ?
C18 H18 0.9400 . ?
C19 C20 1.420(2) . ?
C19 H19 0.9400 . ?
C20 C21 1.525(3) . ?
C21 C24 1.512(3) . ?
C21 C22 1.536(3) . ?
C21 C23 1.542(3) . ?
C22 H22A 0.9700 . ?
C22 H22B 0.9700 . ?
C22 H22C 0.9700 . ?
C23 H23A 0.9700 . ?
C23 H23B 0.9700 . ?
C23 H23C 0.9700 . ?
C24 C29 1.373(3) . ?
C24 C25 1.376(3) . ?
C25 C26 1.388(3) . ?
C26 C27 1.373(4) . ?
C26 H26 0.9400 . ?
C27 C28 1.379(4) . ?
C27 H27 0.9400 . ?
C28 C29 1.397(4) . ?
C28 H28 0.9400 . ?
C29 H29 0.9400 . ?
C30 H30A 0.9700 . ?
C30 H30B 0.9700 . ?
C30 H30C 0.9700 . ?

loop_
_geom_torsion_atom_site_label_1
_geom_torsion_atom_site_label_2
_geom_torsion_atom_site_label_3
_geom_torsion_atom_site_label_4
_geom_torsion
_geom_torsion_site_symmetry_1
_geom_torsion_site_symmetry_2
_geom_torsion_site_symmetry_3
_geom_torsion_site_symmetry_4
_geom_torsion_publ_flag
Cu1 O1 C1 C3 -13.4(3) . . . . ?
Cu1 O1 C1 C2 166.99(12) . . . . ?
O1 C1 C2 F2 170.5(2) . . . . ?
C3 C1 C2 F2 -9.2(3) . . . . ?
O1 C1 C2 F3 48.2(2) . . . . ?
C3 C1 C2 F3 -131.4(2) . . . . ?
O1 C1 C2 F1 -68.6(2) . . . . ?
C3 C1 C2 F1 111.7(2) . . . . ?
O1 C1 C3 C4 1.5(3) . . . . ?
C2 C1 C3 C4 -178.85(18) . . . . ?
Cu1 O2 C4 C3 10.4(3) . . . . ?
Cu1 O2 C4 C5 -169.95(13) . . . . ?
C1 C3 C4 O2 -1.1(3) . . . . ?
C1 C3 C4 C5 179.30(18) . . . . ?
O2 C4 C5 F6" 164.5(8) . . . . ?
C3 C4 C5 F6" -15.8(8) . . . . ?
O2 C4 C5 F4' 91.3(8) . . . . ?
C3 C4 C5 F4' -89.0(8) . . . . ?
O2 C4 C5 F5 8.6(7) . . . . ?
C3 C4 C5 F5 -171.8(6) . . . . ?
O2 C4 C5 F6 -114.7(6) . . . . ?
C3 C4 C5 F6 64.9(6) . . . . ?
O2 C4 C5 F5' -33.5(7) . . . . ?
C3 C4 C5 F5' 146.2(7) . . . . ?
O2 C4 C5 F5" -67.4(7) . . . . ?
C3 C4 C5 F5" 112.2(7) . . . . ?
O2 C4 C5 F4 126.7(5) . . . . ?
C3 C4 C5 F4 -53.7(5) . . . . ?
O2 C4 C5 F6' -149.8(6) . . . . ?
C3 C4 C5 F6' 29.8(6) . . . . ?
O2 C4 C5 F4" 45.9(6) . . . . ?
C3 C4 C5 F4" -134.4(6) . . . . ?
Cu1 O3 C6 C8 -0.3(3) . . . . ?
Cu1 O3 C6 C7 -177.92(15) . . . . ?
O3 C6 C7 F8 -142.9(3) . . . . ?
C8 C6 C7 F8 39.1(3) . . . . ?
O3 C6 C7 F7 -18.8(3) . . . . ?
C8 C6 C7 F7 163.3(2) . . . . ?
O3 C6 C7 F9 96.0(3) . . . . ?
C8 C6 C7 F9 -81.9(3) . . . . ?
O3 C6 C8 C9 -2.7(4) . . . . ?
C7 C6 C8 C9 174.9(2) . . . . ?
Cu1 O4 C9 C8 -5.1(3) . . . . ?
Cu1 O4 C9 C10 173.08(16) . . . . ?
C6 C8 C9 O4 5.8(4) . . . . ?
C6 C8 C9 C10 -172.4(2) . . . . ?
O4 C9 C10 F12' -52.3(13) . . . . ?
C8 C9 C10 F12' 126.1(13) . . . . ?
O4 C9 C10 F11' 71.0(11) . . . . ?
C8 C9 C10 F11' -110.6(11) . . . . ?
O4 C9 C10 F11 130.0(3) . . . . ?
C8 C9 C10 F11 -51.6(3) . . . . ?
O4 C9 C10 F12 7.2(3) . . . . ?
C8 C9 C10 F12 -174.3(3) . . . . ?
O4 C9 C10 F10 -109.1(3) . . . . ?
C8 C9 C10 F10 69.3(3) . . . . ?
O4 C9 C10 F10' -166.1(9) . . . . ?
C8 C9 C10 F10' 12.3(9) . . . . ?
C11 O5 C12 C13 26.4(3) . . . . ?
Cu1 O5 C12 C13 166.89(15) . . . . ?
C11 O5 C12 C17 -154.13(16) . . . . ?
Cu1 O5 C12 C17 -13.60(16) . . . . ?
O5 C12 C13 C14 177.97(16) . . . . ?
C17 C12 C13 C14 -1.5(3) . . . . ?
C12 C13 C14 C15 1.3(3) . . . . ?
C12 C13 C14 N1 -179.90(16) . . . . ?
O8 N1 C14 C15 -7.4(3) . . . . ?
O7 N1 C14 C15 172.10(18) . . . . ?
O8 N1 C14 C13 173.77(19) . . . . ?
O7 N1 C14 C13 -6.7(3) . . . . ?
C13 C14 C15 C16 1.1(3) . . . . ?
N1 C14 C15 C16 -177.69(17) . . . . ?
C14 C15 C16 C17 -3.3(3) . . . . ?
C14 C15 C16 C18 172.02(18) . . . . ?
Cu1 O6 C17 C16 -160.61(13) . . . . ?
Cu1 O6 C17 C12 19.2(2) . . . . ?
C15 C16 C17 O6 -177.16(17) . . . . ?
C18 C16 C17 O6 7.2(3) . . . . ?
C15 C16 C17 C12 3.0(3) . . . . ?
C18 C16 C17 C12 -172.64(16) . . . . ?
C13 C12 C17 O6 179.58(17) . . . . ?
O5 C12 C17 O6 0.0(2) . . . . ?
C13 C12 C17 C16 -0.6(3) . . . . ?
O5 C12 C17 C16 179.87(15) . . . . ?
C15 C16 C18 C19 9.2(3) . . . . ?
C17 C16 C18 C19 -175.35(19) . . . . ?
C16 C18 C19 C20 -174.91(18) . . . . ?
C25 N2 C20 C19 -179.21(16) . . . . ?
C30 N2 C20 C19 2.4(3) . . . . ?
C25 N2 C20 C21 -1.1(2) . . . . ?
C30 N2 C20 C21 -179.50(19) . . . . ?
C18 C19 C20 N2 -175.46(18) . . . . ?
C18 C19 C20 C21 6.8(3) . . . . ?
N2 C20 C21 C24 0.78(19) . . . . ?
C19 C20 C21 C24 178.73(18) . . . . ?
N2 C20 C21 C22 -116.92(19) . . . . ?
C19 C20 C21 C22 61.0(3) . . . . ?
N2 C20 C21 C23 116.44(18) . . . . ?
C19 C20 C21 C23 -65.6(2) . . . . ?
C20 C21 C24 C29 176.7(2) . . . . ?
C22 C21 C24 C29 -65.2(3) . . . . ?
C23 C21 C24 C29 58.6(3) . . . . ?
C20 C21 C24 C25 -0.2(2) . . . . ?
C22 C21 C24 C25 117.9(2) . . . . ?
C23 C21 C24 C25 -118.25(19) . . . . ?
C29 C24 C25 C26 0.0(3) . . . . ?
C21 C24 C25 C26 177.27(18) . . . . ?
C29 C24 C25 N2 -177.7(2) . . . . ?
C21 C24 C25 N2 -0.5(2) . . . . ?
C20 N2 C25 C24 1.0(2) . . . . ?
C30 N2 C25 C24 179.50(18) . . . . ?
C20 N2 C25 C26 -176.54(19) . . . . ?
C30 N2 C25 C26 1.9(3) . . . . ?
C24 C25 C26 C27 -0.4(3) . . . . ?
N2 C25 C26 C27 176.8(2) . . . . ?
C25 C26 C27 C28 0.5(4) . . . . ?
C26 C27 C28 C29 -0.1(4) . . . . ?
C25 C24 C29 C28 0.3(4) . . . . ?
C21 C24 C29 C28 -176.2(2) . . . . ?
C27 C28 C29 C24 -0.3(4) . . . . ?
